data_4118846
loop_
_publ_author_name
'Evan R. King'
'Graham T. Sazama'
'Theodore A. Betley'

_publ_contact_author_address
;Department of Chemistry and Chemical Biology
Harvard University
Mallinckrodt 306E
12 Oxford Street
Cambridge, MA 02139
;
_publ_contact_author_email betley@chemistry.harvard.edu
_publ_contact_author_name 'Professor Theodore A. Betley'
_publ_contact_author_phone 617-496-9944
_publ_section_title
;
 Co(III) Imidos Exhibiting Spin Crossover and C-H Bond Activation
;
_journal_name_full 'Journal of the American Chemical Society'
_journal_page_first 17858
_journal_page_last 17861
_journal_paper_doi 10.1021/ja307699u
_journal_volume 134
_journal_year 2012
_chemical_formula_moiety 'C74 H67 Co N6, C4 H10 O'
_chemical_formula_sum 'C78 H77 Co N6 O'
_chemical_formula_weight 1173.39
_chemical_name_common ArDpmeCo(N4tBu2)
_chemical_name_systematic
; 
5-mesityl-1,9-bis(2,4,6-triphenylphenyl)dipyrrinatocobalt(III) 
di-tert-butyltetrazene
;
_space_group_IT_number 2
_symmetry_cell_setting triclinic
_symmetry_space_group_name_Hall '-P 1'
_symmetry_space_group_name_H-M 'P -1'
_atom_sites_solution_hydrogens geom
_atom_sites_solution_primary direct
_atom_sites_solution_secondary difmap
_audit_creation_method SHELXL-97
_cell_angle_alpha 93.842(6)
_cell_angle_beta 102.272(4)
_cell_angle_gamma 101.405(4)
_cell_formula_units_Z 2
_cell_length_a 11.464(3)
_cell_length_b 14.775(5)
_cell_length_c 18.824(4)
_cell_measurement_reflns_used 2096
_cell_measurement_temperature 373(2)
_cell_measurement_theta_max 11.6932
_cell_measurement_theta_min 2.1581
_cell_volume 3034.2(15)
_computing_cell_refinement 'SAINT 7.46A (Bruker-AXS, 2009)'
_computing_data_collection 'APEX2 v2009.3.0 (Bruker-AXS, 2009)'
_computing_data_reduction 'SAINT 7.46A (Bruker-AXS, 2009)'
_computing_molecular_graphics 'Bruker SHELXTL'
_computing_publication_material 'Bruker SHELXTL'
_computing_structure_refinement 'SHELXL-97 (Sheldrick, 1997)'
_computing_structure_solution 'SHELXS-97 (Sheldrick, 1990)'
_diffrn_ambient_temperature 373(2)
_diffrn_measured_fraction_theta_full 0.963
_diffrn_measured_fraction_theta_max 0.963
_diffrn_measurement_device_type 'Bruker D8 goniometer with CCD area detector'
_diffrn_measurement_method 'omega and phi scans'
_diffrn_radiation_monochromator graphite
_diffrn_radiation_source 'fine-focus sealed tube'
_diffrn_radiation_type synchrotron
_diffrn_radiation_wavelength 0.41328
_diffrn_reflns_av_R_equivalents 0.0000
_diffrn_reflns_av_sigmaI/netI 0.1510
_diffrn_reflns_limit_h_max 12
_diffrn_reflns_limit_h_min -13
_diffrn_reflns_limit_k_max 17
_diffrn_reflns_limit_k_min -17
_diffrn_reflns_limit_l_max 21
_diffrn_reflns_limit_l_min 0
_diffrn_reflns_number 9629
_diffrn_reflns_theta_full 13.90
_diffrn_reflns_theta_max 13.90
_diffrn_reflns_theta_min 0.99
_exptl_absorpt_coefficient_mu 0.184
_exptl_absorpt_correction_T_max 0.9963
_exptl_absorpt_correction_T_min 0.9963
_exptl_absorpt_process_details 'SADABS (Bruker AXS, 2009)'
_exptl_crystal_colour purple
_exptl_crystal_density_diffrn 1.284
_exptl_crystal_description prism
_exptl_crystal_F_000 1244
_exptl_crystal_size_max 0.02
_exptl_crystal_size_mid 0.02
_exptl_crystal_size_min 0.02
_refine_diff_density_max 0.972
_refine_diff_density_min -0.638
_refine_diff_density_rms 0.104
_refine_ls_extinction_method none
_refine_ls_goodness_of_fit_ref 1.060
_refine_ls_hydrogen_treatment constr
_refine_ls_matrix_type full
_refine_ls_number_parameters 784
_refine_ls_number_reflns 9629
_refine_ls_number_restraints 31
_refine_ls_restrained_S_all 1.060
_refine_ls_R_factor_all 0.1934
_refine_ls_R_factor_gt 0.1122
_refine_ls_shift/su_max 0.000
_refine_ls_shift/su_mean 0.000
_refine_ls_structure_factor_coef Fsqd
_refine_ls_weighting_details 'calc w=1/[\s^2^(Fo^2^)+(0.1450P)^2^+10.8382P] where P=(Fo^2^+2Fc^2^)/3'
_refine_ls_weighting_scheme calc
_refine_ls_wR_factor_gt 0.2797
_refine_ls_wR_factor_ref 0.3127
_reflns_number_gt 5230
_reflns_number_total 9629
_reflns_threshold_expression >2sigma(I)
_cod_data_source_file ja307699u_si_002_6.cif
_cod_data_source_block ArDpmeCoN4tBu2
_cod_original_cell_volume 3034.5(13)
_cod_database_code 4118846

loop_
_symmetry_equiv_pos_as_xyz
'x, y, z'
'-x, -y, -z'

loop_
_atom_site_label
_atom_site_type_symbol
_atom_site_fract_x
_atom_site_fract_y
_atom_site_fract_z
_atom_site_U_iso_or_equiv
_atom_site_adp_type
_atom_site_occupancy
_atom_site_symmetry_multiplicity
_atom_site_calc_flag
_atom_site_refinement_flags
_atom_site_disorder_assembly
_atom_site_disorder_group
Co1 Co 0.83972(10) 0.79569(7) 0.71096(6) 0.0287(4) Uani 1 1 d . A .
N1 N 0.8824(5) 0.8406(4) 0.8166(3) 0.0259(15) Uani 1 1 d . . .
N2 N 0.8011(5) 0.9122(4) 0.6783(3) 0.0236(14) Uani 1 1 d . . .
N3 N 0.9716(6) 0.7572(4) 0.6754(3) 0.0295(16) Uani 1 1 d . . .
N4 N 0.9498(7) 0.6750(5) 0.6417(4) 0.0432(19) Uani 1 1 d . . .
N5 N 0.8360(7) 0.6276(5) 0.6351(4) 0.0416(18) Uani 1 1 d . A .
N6 N 0.7658(7) 0.6734(5) 0.6650(4) 0.0413(19) Uani 1 1 d . . .
C1 C 1.0985(8) 0.8103(6) 0.6800(4) 0.036(2) Uani 1 1 d . . .
C2 C 1.1597(8) 0.8348(6) 0.7615(5) 0.043(2) Uani 1 1 d . . .
H2A H 1.1152 0.8723 0.7841 0.064 Uiso 1 1 calc R . .
H2B H 1.2423 0.8687 0.7671 0.064 Uiso 1 1 calc R . .
H2C H 1.1601 0.7787 0.7845 0.064 Uiso 1 1 calc R . .
C3 C 1.0878(8) 0.8949(6) 0.6437(5) 0.043(2) Uani 1 1 d . . .
H3A H 1.0429 0.8775 0.5939 0.065 Uiso 1 1 calc R . .
H3B H 1.1680 0.9304 0.6448 0.065 Uiso 1 1 calc R . .
H3C H 1.0456 0.9316 0.6690 0.065 Uiso 1 1 calc R . .
C4 C 1.1729(8) 0.7542(7) 0.6444(6) 0.052(3) Uani 1 1 d . . .
H4A H 1.1745 0.6976 0.6665 0.078 Uiso 1 1 calc R . .
H4B H 1.2549 0.7898 0.6511 0.078 Uiso 1 1 calc R . .
H4C H 1.1361 0.7396 0.5930 0.078 Uiso 1 1 calc R . .
C5 C 0.6431(8) 0.6148(6) 0.6567(5) 0.043(2) Uani 1 1 d . A 1
C6 C 0.6531(9) 0.5327(7) 0.6978(6) 0.055(3) Uani 1 1 d . A 1
H6A H 0.7025 0.4970 0.6780 0.082 Uiso 1 1 calc R A 1
H6B H 0.5730 0.4949 0.6934 0.082 Uiso 1 1 calc R A 1
H6C H 0.6902 0.5535 0.7485 0.082 Uiso 1 1 calc R A 1
C7 C 0.5834(9) 0.5832(8) 0.5765(5) 0.065(3) Uani 1 1 d . A 1
H7A H 0.5931 0.6354 0.5488 0.098 Uiso 1 1 calc R A 1
H7B H 0.4980 0.5574 0.5712 0.098 Uiso 1 1 calc R A 1
H7C H 0.6216 0.5369 0.5587 0.098 Uiso 1 1 calc R A 1
C8 C 0.5716(10) 0.6747(7) 0.6869(6) 0.057(3) Uani 1 1 d . A 1
H8A H 0.6157 0.7029 0.7351 0.086 Uiso 1 1 calc R A 1
H8B H 0.4940 0.6378 0.6896 0.086 Uiso 1 1 calc R A 1
H8C H 0.5586 0.7224 0.6557 0.086 Uiso 1 1 calc R A 1
C9 C 0.9066(7) 0.7979(5) 0.8761(4) 0.0310(19) Uani 1 1 d . . .
C10 C 0.9862(8) 0.8610(5) 0.9351(5) 0.041(2) Uani 1 1 d . . .
H10 H 1.0176 0.8478 0.9821 0.049 Uiso 1 1 calc R . .
C11 C 1.0069(7) 0.9449(5) 0.9085(4) 0.035(2) Uani 1 1 d . . .
H11 H 1.0564 0.9997 0.9345 0.041 Uiso 1 1 calc R . .
C12 C 0.9421(7) 0.9348(5) 0.8364(4) 0.0277(18) Uani 1 1 d . . .
C13 C 0.9315(7) 1.0040(5) 0.7917(4) 0.0262(18) Uani 1 1 d . . .
C14 C 0.8677(7) 0.9968(5) 0.7188(4) 0.0242(17) Uani 1 1 d . . .
C15 C 0.8437(7) 1.0699(5) 0.6801(4) 0.0266(18) Uani 1 1 d . . .
H15 H 0.8773 1.1327 0.6949 0.032 Uiso 1 1 calc R . .
C16 C 0.7620(7) 1.0329(5) 0.6165(4) 0.0313(19) Uani 1 1 d . . .
H16 H 0.7294 1.0656 0.5795 0.038 Uiso 1 1 calc R . .
C17 C 0.7357(7) 0.9359(5) 0.6171(4) 0.0257(18) Uani 1 1 d . . .
C18 C 0.8422(8) 0.7037(5) 0.8832(4) 0.035(2) Uani 1 1 d . . .
C19 C 0.8911(8) 0.6259(6) 0.8744(4) 0.038(2) Uani 1 1 d . . .
C20 C 0.8235(9) 0.5386(6) 0.8788(4) 0.040(2) Uani 1 1 d . . .
H20 H 0.8572 0.4871 0.8727 0.049 Uiso 1 1 calc R . .
C21 C 0.7090(9) 0.5258(6) 0.8918(5) 0.041(2) Uani 1 1 d . . .
C22 C 0.6626(9) 0.6029(6) 0.9012(5) 0.044(2) Uani 1 1 d . . .
H22 H 0.5849 0.5955 0.9104 0.052 Uiso 1 1 calc R . .
C23 C 0.7267(8) 0.6916(6) 0.8974(4) 0.038(2) Uani 1 1 d . . .
C24 C 1.0121(8) 0.6292(6) 0.8597(5) 0.041(2) Uani 1 1 d . . .
C25 C 1.1165(10) 0.6689(7) 0.9112(6) 0.057(3) Uani 1 1 d . . .
H25 H 1.1115 0.7007 0.9544 0.068 Uiso 1 1 calc R . .
C26 C 1.2307(10) 0.6619(8) 0.8993(7) 0.068(3) Uani 1 1 d . . .
H26 H 1.3018 0.6887 0.9343 0.081 Uiso 1 1 calc R . .
C27 C 1.2367(11) 0.6137(8) 0.8338(8) 0.074(4) Uani 1 1 d . . .
H27 H 1.3124 0.6087 0.8254 0.089 Uiso 1 1 calc R . .
C28 C 1.1343(9) 0.5748(7) 0.7829(6) 0.056(3) Uani 1 1 d . . .
H28 H 1.1392 0.5432 0.7396 0.067 Uiso 1 1 calc R . .
C29 C 1.0226(9) 0.5817(6) 0.7952(5) 0.048(2) Uani 1 1 d . . .
H29 H 0.9521 0.5543 0.7598 0.058 Uiso 1 1 calc R . .
C30 C 0.6385(8) 0.4320(6) 0.8946(5) 0.041(2) Uani 1 1 d . . .
C31 C 0.6387(11) 0.3593(7) 0.8456(7) 0.076(4) Uani 1 1 d . . .
H31 H 0.6828 0.3703 0.8097 0.091 Uiso 1 1 calc R . .
C32 C 0.5757(13) 0.2704(8) 0.8477(8) 0.097(5) Uani 1 1 d . . .
H32 H 0.5820 0.2217 0.8159 0.116 Uiso 1 1 calc R . .
C33 C 0.5040(11) 0.2542(7) 0.8968(6) 0.068(3) Uani 1 1 d . . .
H33 H 0.4592 0.1946 0.8977 0.082 Uiso 1 1 calc R . .
C34 C 0.4987(10) 0.3235(7) 0.9429(6) 0.068(3) Uani 1 1 d . . .
H34 H 0.4495 0.3123 0.9762 0.082 Uiso 1 1 calc R . .
C35 C 0.5654(11) 0.4131(7) 0.9429(6) 0.070(3) Uani 1 1 d . . .
H35 H 0.5602 0.4608 0.9762 0.084 Uiso 1 1 calc R . .
C36 C 0.6660(9) 0.7694(6) 0.9121(5) 0.044(2) Uani 1 1 d . . .
C37 C 0.7181(10) 0.8379(6) 0.9714(6) 0.054(3) Uani 1 1 d . . .
H37 H 0.7949 0.8386 1.0004 0.064 Uiso 1 1 calc R . .
C38 C 0.6556(11) 0.9038(7) 0.9863(6) 0.061(3) Uani 1 1 d . . .
H38 H 0.6911 0.9509 1.0246 0.074 Uiso 1 1 calc R . .
C39 C 0.5414(13) 0.9004(9) 0.9452(7) 0.073(3) Uani 1 1 d . . .
H39 H 0.4997 0.9458 0.9556 0.088 Uiso 1 1 calc R . .
C40 C 0.4890(11) 0.8341(8) 0.8912(6) 0.062(3) Uani 1 1 d . . .
H40 H 0.4096 0.8314 0.8649 0.074 Uiso 1 1 calc R . .
C41 C 0.5521(9) 0.7686(7) 0.8735(5) 0.048(2) Uani 1 1 d . . .
H41 H 0.5154 0.7231 0.8342 0.058 Uiso 1 1 calc R . .
C42 C 0.6359(7) 0.8726(5) 0.5635(4) 0.0228(17) Uani 1 1 d . . .
C43 C 0.6557(7) 0.8205(5) 0.5039(4) 0.0294(19) Uani 1 1 d . . .
C44 C 0.5503(8) 0.7697(5) 0.4534(4) 0.035(2) Uani 1 1 d . . .
H44 H 0.5605 0.7332 0.4139 0.042 Uiso 1 1 calc R . .
C45 C 0.4333(7) 0.7710(6) 0.4592(4) 0.0303(19) Uani 1 1 d . . .
C46 C 0.4192(7) 0.8230(5) 0.5190(4) 0.0285(18) Uani 1 1 d . . .
H46 H 0.3408 0.8243 0.5245 0.034 Uiso 1 1 calc R . .
C47 C 0.5180(7) 0.8727(5) 0.5704(4) 0.0276(18) Uani 1 1 d . . .
C48 C 0.7741(7) 0.8200(5) 0.4881(4) 0.0292(19) Uani 1 1 d . . .
C49 C 0.8407(8) 0.8986(6) 0.4687(5) 0.039(2) Uani 1 1 d . . .
H49 H 0.8146 0.9542 0.4714 0.047 Uiso 1 1 calc R . .
C50 C 0.9468(8) 0.8954(6) 0.4451(4) 0.042(2) Uani 1 1 d . . .
H50 H 0.9914 0.9486 0.4317 0.050 Uiso 1 1 calc R . .
C51 C 0.9852(9) 0.8149(7) 0.4416(4) 0.043(2) Uani 1 1 d . . .
H51 H 1.0545 0.8124 0.4240 0.052 Uiso 1 1 calc R . .
C52 C 0.9237(9) 0.7377(7) 0.4636(5) 0.050(2) Uani 1 1 d . . .
H52 H 0.9539 0.6837 0.4642 0.060 Uiso 1 1 calc R . .
C53 C 0.8160(9) 0.7394(6) 0.4851(5) 0.044(2) Uani 1 1 d . . .
H53 H 0.7716 0.6855 0.4976 0.053 Uiso 1 1 calc R . .
C54 C 0.3243(8) 0.7252(6) 0.4012(4) 0.037(2) Uani 1 1 d . . .
C55 C 0.3180(9) 0.7472(6) 0.3308(5) 0.048(2) Uani 1 1 d . . .
H55 H 0.3845 0.7854 0.3193 0.058 Uiso 1 1 calc R . .
C56 C 0.2114(9) 0.7120(7) 0.2769(5) 0.056(3) Uani 1 1 d . . .
H56 H 0.2046 0.7289 0.2297 0.067 Uiso 1 1 calc R . .
C57 C 0.1186(10) 0.6531(7) 0.2940(7) 0.063(3) Uani 1 1 d . . .
H57 H 0.0489 0.6266 0.2578 0.076 Uiso 1 1 calc R . .
C58 C 0.1254(10) 0.6329(8) 0.3607(7) 0.072(3) Uani 1 1 d . . .
H58 H 0.0593 0.5935 0.3717 0.086 Uiso 1 1 calc R . .
C59 C 0.2288(9) 0.6688(7) 0.4156(6) 0.061(3) Uani 1 1 d . . .
H59 H 0.2315 0.6532 0.4628 0.074 Uiso 1 1 calc R . .
C60 C 0.4943(7) 0.9328(5) 0.6311(4) 0.0292(19) Uani 1 1 d . . .
C61 C 0.5339(7) 0.9221(6) 0.7028(4) 0.035(2) Uani 1 1 d . . .
H61 H 0.5786 0.8772 0.7158 0.042 Uiso 1 1 calc R . .
C62 C 0.5074(7) 0.9781(6) 0.7565(4) 0.034(2) Uani 1 1 d . . .
H62 H 0.5343 0.9707 0.8055 0.040 Uiso 1 1 calc R . .
C63 C 0.4420(8) 1.0438(6) 0.7377(5) 0.039(2) Uani 1 1 d . . .
H63 H 0.4249 1.0813 0.7742 0.047 Uiso 1 1 calc R . .
C64 C 0.4014(7) 1.0556(6) 0.6666(5) 0.040(2) Uani 1 1 d . . .
H64 H 0.3565 1.1005 0.6541 0.048 Uiso 1 1 calc R . .
C65 C 0.4280(7) 0.9997(6) 0.6129(5) 0.036(2) Uani 1 1 d . . .
H65 H 0.4009 1.0073 0.5640 0.044 Uiso 1 1 calc R . .
C66 C 0.9823(7) 1.1027(5) 0.8272(4) 0.0267(18) Uani 1 1 d . . .
C67 C 1.0960(8) 1.1504(6) 0.8190(5) 0.037(2) Uani 1 1 d . . .
C68 C 1.1739(9) 1.1057(6) 0.7803(6) 0.052(3) Uani 1 1 d . . .
H68A H 1.1827 1.0481 0.7993 0.078 Uiso 1 1 calc R . .
H68B H 1.2530 1.1463 0.7877 0.078 Uiso 1 1 calc R . .
H68C H 1.1364 1.0939 0.7289 0.078 Uiso 1 1 calc R . .
C69 C 1.1380(9) 1.2414(5) 0.8507(5) 0.044(2) Uani 1 1 d . . .
H69 H 1.2144 1.2733 0.8467 0.052 Uiso 1 1 calc R . .
C70 C 1.0713(8) 1.2866(6) 0.8878(4) 0.037(2) Uani 1 1 d . . .
C71 C 1.1206(9) 1.3867(5) 0.9199(5) 0.048(2) Uani 1 1 d . . .
H71A H 1.2084 1.3996 0.9315 0.072 Uiso 1 1 calc R . .
H71B H 1.0924 1.3976 0.9635 0.072 Uiso 1 1 calc R . .
H71C H 1.0924 1.4265 0.8849 0.072 Uiso 1 1 calc R . .
C72 C 0.9601(8) 1.2387(5) 0.8933(4) 0.037(2) Uani 1 1 d . . .
H72 H 0.9130 1.2686 0.9174 0.045 Uiso 1 1 calc R . .
C73 C 0.9143(7) 1.1459(6) 0.8639(4) 0.033(2) Uani 1 1 d . . .
C74 C 0.7905(8) 1.0979(6) 0.8719(5) 0.044(2) Uani 1 1 d . . .
H74A H 0.7370 1.0791 0.8243 0.066 Uiso 1 1 calc R . .
H74B H 0.7578 1.1397 0.8994 0.066 Uiso 1 1 calc R . .
H74C H 0.7975 1.0442 0.8971 0.066 Uiso 1 1 calc R . .
C1E C 0.9261(19) 0.4778(17) 0.4634(14) 0.192(10) Uani 1 1 d U B -1
H1EA H 0.9297 0.4375 0.5014 0.288 Uiso 1 1 calc R B -1
H1EB H 0.9695 0.5396 0.4836 0.288 Uiso 1 1 calc R B -1
H1EC H 0.9629 0.4558 0.4262 0.288 Uiso 1 1 calc R B -1
C2E C 0.7840(16) 0.4785(11) 0.4276(8) 0.114(5) Uani 1 1 d U B -1
H2EA H 0.7365 0.4171 0.4064 0.136 Uiso 1 1 calc R B -1
H2EB H 0.7449 0.5048 0.4624 0.136 Uiso 1 1 calc R B -1
O1E O 0.8078(12) 0.5437(9) 0.3682(7) 0.139(4) Uani 1 1 d U B -1
C3E C 0.6977(13) 0.5557(10) 0.3376(8) 0.095(4) Uani 1 1 d U B -1
H3EA H 0.6615 0.5819 0.3740 0.114 Uiso 1 1 calc R B -1
H3EB H 0.6446 0.4968 0.3149 0.114 Uiso 1 1 calc R B -1
C4E C 0.715(2) 0.6255(15) 0.2773(10) 0.175(9) Uani 1 1 d U B -1
H4EA H 0.7680 0.6833 0.3004 0.263 Uiso 1 1 calc R B -1
H4EB H 0.6368 0.6364 0.2538 0.263 Uiso 1 1 calc R B -1
H4EC H 0.7503 0.5986 0.2414 0.263 Uiso 1 1 calc R B -1

loop_
_atom_site_aniso_label
_atom_site_aniso_U_11
_atom_site_aniso_U_22
_atom_site_aniso_U_33
_atom_site_aniso_U_23
_atom_site_aniso_U_13
_atom_site_aniso_U_12
Co1 0.0373(7) 0.0212(6) 0.0200(6) 0.0011(4) -0.0010(5) -0.0026(5)
N1 0.026(4) 0.023(3) 0.021(4) 0.003(3) -0.001(3) -0.006(3)
N2 0.025(3) 0.025(3) 0.016(3) -0.002(3) 0.000(3) -0.001(3)
N3 0.033(4) 0.027(4) 0.024(4) 0.004(3) 0.002(3) 0.000(3)
N4 0.040(5) 0.032(4) 0.053(5) 0.001(4) 0.009(4) -0.001(4)
N5 0.043(5) 0.035(4) 0.042(5) -0.002(3) 0.008(4) 0.003(4)
N6 0.042(5) 0.032(4) 0.034(4) 0.005(3) -0.007(3) -0.014(4)
C1 0.038(5) 0.031(5) 0.032(5) 0.005(4) -0.002(4) 0.004(4)
C2 0.038(5) 0.036(5) 0.046(6) 0.011(4) -0.008(4) 0.004(4)
C3 0.043(5) 0.036(5) 0.044(6) 0.007(4) -0.001(4) 0.003(4)
C4 0.039(6) 0.055(6) 0.061(7) 0.003(5) 0.018(5) 0.002(5)
C5 0.042(5) 0.050(6) 0.026(5) 0.007(4) -0.001(4) -0.005(4)
C6 0.046(6) 0.050(6) 0.057(7) 0.010(5) 0.002(5) -0.008(5)
C7 0.053(7) 0.082(8) 0.046(6) 0.002(5) 0.001(5) -0.011(6)
C8 0.064(7) 0.045(6) 0.056(7) -0.005(5) 0.005(5) 0.007(5)
C9 0.035(5) 0.030(4) 0.018(4) 0.000(3) -0.007(3) -0.003(4)
C10 0.054(6) 0.027(5) 0.026(5) 0.002(4) -0.003(4) -0.013(4)
C11 0.042(5) 0.029(5) 0.021(4) 0.001(3) 0.000(4) -0.010(4)
C12 0.030(5) 0.022(4) 0.023(4) -0.002(3) 0.001(3) -0.006(3)
C13 0.021(4) 0.026(4) 0.026(4) 0.001(3) 0.000(3) -0.001(3)
C14 0.034(5) 0.016(4) 0.014(4) -0.004(3) 0.000(3) -0.007(3)
C15 0.031(5) 0.020(4) 0.022(4) 0.000(3) 0.000(3) 0.000(3)
C16 0.041(5) 0.038(5) 0.013(4) 0.008(3) 0.005(4) 0.003(4)
C17 0.025(4) 0.031(5) 0.018(4) 0.002(3) 0.005(3) 0.000(3)
C18 0.046(6) 0.028(5) 0.020(4) 0.003(3) -0.002(4) -0.005(4)
C19 0.054(6) 0.028(5) 0.021(5) 0.007(3) -0.003(4) -0.003(4)
C20 0.063(7) 0.024(5) 0.028(5) -0.004(4) 0.005(4) 0.003(4)
C21 0.056(6) 0.028(5) 0.029(5) 0.003(4) -0.003(4) 0.001(4)
C22 0.051(6) 0.025(5) 0.045(6) 0.010(4) 0.005(4) -0.009(4)
C23 0.047(6) 0.035(5) 0.026(5) -0.002(4) 0.001(4) 0.003(4)
C24 0.043(6) 0.036(5) 0.041(6) 0.020(4) 0.004(4) 0.005(4)
C25 0.059(7) 0.049(6) 0.050(6) 0.016(5) -0.002(5) -0.006(5)
C26 0.046(7) 0.066(8) 0.079(9) 0.030(7) -0.008(6) 0.001(6)
C27 0.052(7) 0.064(8) 0.102(11) 0.034(7) 0.012(7) 0.003(6)
C28 0.044(6) 0.050(6) 0.071(7) 0.020(5) 0.014(6) 0.003(5)
C29 0.049(6) 0.034(5) 0.055(6) 0.008(4) 0.009(5) -0.002(4)
C30 0.051(6) 0.029(5) 0.030(5) -0.003(4) 0.005(4) -0.014(4)
C31 0.095(9) 0.041(6) 0.082(9) -0.002(6) 0.029(7) -0.012(6)
C32 0.134(12) 0.042(7) 0.092(10) -0.019(6) 0.043(9) -0.041(7)
C33 0.099(9) 0.030(6) 0.063(8) 0.005(5) 0.016(7) -0.011(6)
C34 0.076(8) 0.050(7) 0.063(7) 0.010(6) 0.015(6) -0.022(6)
C35 0.101(9) 0.028(5) 0.069(8) -0.004(5) 0.021(7) -0.011(6)
C36 0.051(6) 0.036(5) 0.040(6) 0.011(4) 0.009(5) -0.003(4)
C37 0.066(7) 0.038(6) 0.058(7) 0.016(5) 0.028(5) -0.004(5)
C38 0.090(9) 0.040(6) 0.051(7) -0.001(5) 0.027(6) -0.001(6)
C39 0.089(10) 0.069(8) 0.067(8) 0.013(7) 0.016(7) 0.028(7)
C40 0.071(8) 0.067(8) 0.051(7) 0.027(6) 0.014(6) 0.018(6)
C41 0.053(7) 0.047(6) 0.045(6) 0.013(5) 0.012(5) 0.008(5)
C42 0.028(5) 0.021(4) 0.015(4) 0.008(3) -0.002(3) 0.001(3)
C43 0.037(5) 0.030(4) 0.018(4) 0.007(3) 0.000(4) 0.005(4)
C44 0.045(6) 0.028(5) 0.027(5) -0.002(3) 0.000(4) 0.005(4)
C45 0.027(5) 0.040(5) 0.020(4) 0.003(4) 0.000(3) 0.003(4)
C46 0.027(4) 0.023(4) 0.033(5) 0.006(4) -0.001(4) 0.007(3)
C47 0.034(5) 0.027(4) 0.016(4) 0.003(3) -0.001(3) 0.000(4)
C48 0.031(5) 0.033(5) 0.019(4) 0.004(3) -0.002(3) 0.005(4)
C49 0.031(5) 0.042(5) 0.042(5) 0.001(4) 0.002(4) 0.011(4)
C50 0.046(6) 0.044(6) 0.027(5) 0.006(4) -0.001(4) -0.001(4)
C51 0.049(6) 0.057(6) 0.025(5) 0.001(4) 0.005(4) 0.020(5)
C52 0.062(7) 0.053(6) 0.047(6) 0.019(5) 0.025(5) 0.022(5)
C53 0.057(6) 0.042(6) 0.035(5) 0.005(4) 0.019(5) 0.006(5)
C54 0.046(6) 0.033(5) 0.023(5) -0.005(4) -0.003(4) 0.003(4)
C55 0.062(7) 0.042(6) 0.033(5) 0.007(4) -0.001(5) 0.005(5)
C56 0.057(7) 0.052(6) 0.044(6) 0.004(5) -0.015(5) 0.009(5)
C57 0.053(7) 0.052(7) 0.063(8) -0.025(6) -0.017(6) 0.005(6)
C58 0.060(7) 0.074(8) 0.063(8) -0.028(6) 0.011(6) -0.013(6)
C59 0.049(6) 0.063(7) 0.052(7) -0.025(5) -0.002(5) -0.009(5)
C60 0.027(4) 0.027(4) 0.028(5) 0.004(3) 0.003(3) -0.002(4)
C61 0.038(5) 0.037(5) 0.027(5) 0.005(4) 0.000(4) 0.007(4)
C62 0.032(5) 0.039(5) 0.026(5) 0.003(4) 0.005(4) 0.001(4)
C63 0.033(5) 0.037(5) 0.038(5) -0.011(4) 0.010(4) -0.013(4)
C64 0.029(5) 0.036(5) 0.045(6) -0.007(4) -0.002(4) -0.003(4)
C65 0.032(5) 0.033(5) 0.033(5) 0.002(4) -0.002(4) -0.008(4)
C66 0.034(5) 0.027(4) 0.016(4) 0.004(3) -0.002(3) 0.005(4)
C67 0.036(5) 0.034(5) 0.033(5) -0.006(4) 0.005(4) -0.007(4)
C68 0.050(6) 0.037(5) 0.061(7) -0.007(5) 0.019(5) -0.011(5)
C69 0.058(6) 0.019(4) 0.043(5) -0.002(4) 0.005(5) -0.008(4)
C70 0.049(6) 0.031(5) 0.023(5) 0.007(4) -0.005(4) 0.001(4)
C71 0.075(7) 0.023(5) 0.035(5) -0.006(4) 0.002(5) -0.003(4)
C72 0.057(6) 0.027(5) 0.020(4) -0.002(3) -0.005(4) 0.009(4)
C73 0.039(5) 0.035(5) 0.017(4) 0.005(3) -0.003(4) -0.001(4)
C74 0.045(6) 0.046(6) 0.038(5) -0.004(4) 0.011(4) 0.003(4)
C1E 0.154(15) 0.21(2) 0.20(2) 0.040(17) -0.016(15) 0.061(17)
C2E 0.154(12) 0.094(10) 0.096(10) -0.004(7) -0.007(9) 0.077(10)
O1E 0.129(9) 0.149(10) 0.141(10) 0.008(7) 0.018(7) 0.055(8)
C3E 0.083(8) 0.101(10) 0.094(10) 0.017(7) 0.005(7) 0.018(8)
C4E 0.23(2) 0.175(19) 0.109(16) 0.060(12) 0.043(14) 0.010(16)

loop_
_atom_type_symbol
_atom_type_description
_atom_type_scat_dispersion_real
_atom_type_scat_dispersion_imag
_atom_type_scat_source
C C 0.0020 0.0010 'International Tables Vol C Tables 4.2.6.8 and 6.1.1.4'
H H 0.0000 0.0000 'International Tables Vol C Tables 4.2.6.8 and 6.1.1.4'
Co Co 0.2160 0.3560 'International Tables Vol C Tables 4.2.6.8 and 6.1.1.4'
N N 0.0000 0.0010 'International Tables Vol C Tables 4.2.6.8 and 6.1.1.4'
O O 0.0020 0.0020 'International Tables Vol C Tables 4.2.6.8 and 6.1.1.4'

loop_
_geom_angle_atom_site_label_1
_geom_angle_atom_site_label_2
_geom_angle_atom_site_label_3
_geom_angle
N6 Co1 N3 77.3(3)
N6 Co1 N2 126.9(3)
N3 Co1 N2 115.0(3)
N6 Co1 N1 128.1(3)
N3 Co1 N1 114.2(3)
N2 Co1 N1 95.2(2)
C9 N1 C12 106.6(6)
C9 N1 Co1 132.4(5)
C12 N1 Co1 116.5(4)
C17 N2 C14 105.2(6)
C17 N2 Co1 135.0(5)
C14 N2 Co1 118.8(5)
N4 N3 C1 112.8(7)
N4 N3 Co1 117.7(5)
C1 N3 Co1 129.5(5)
N3 N4 N5 113.7(7)
N4 N5 N6 114.5(7)
N5 N6 C5 110.5(7)
N5 N6 Co1 116.8(5)
C5 N6 Co1 132.6(7)
C3 C1 N3 107.0(7)
C3 C1 C4 110.5(8)
N3 C1 C4 112.5(7)
C3 C1 C2 111.2(7)
N3 C1 C2 106.7(7)
C4 C1 C2 108.9(7)
C1 C2 H2A 109.5
C1 C2 H2B 109.5
H2A C2 H2B 109.5
C1 C2 H2C 109.5
H2A C2 H2C 109.5
H2B C2 H2C 109.5
C1 C3 H3A 109.5
C1 C3 H3B 109.5
H3A C3 H3B 109.5
C1 C3 H3C 109.5
H3A C3 H3C 109.5
H3B C3 H3C 109.5
C1 C4 H4A 109.5
C1 C4 H4B 109.5
H4A C4 H4B 109.5
C1 C4 H4C 109.5
H4A C4 H4C 109.5
H4B C4 H4C 109.5
N6 C5 C8 105.7(8)
N6 C5 C6 109.1(7)
C8 C5 C6 111.8(8)
N6 C5 C7 110.7(7)
C8 C5 C7 109.2(8)
C6 C5 C7 110.2(8)
N1 C9 C10 110.6(7)
N1 C9 C18 123.8(7)
C10 C9 C18 124.8(7)
C11 C10 C9 105.8(7)
C11 C10 H10 127.1
C9 C10 H10 127.1
C10 C11 C12 108.7(7)
C10 C11 H11 125.6
C12 C11 H11 125.6
C13 C12 C11 126.9(7)
C13 C12 N1 124.8(6)
C11 C12 N1 108.3(6)
C12 C13 C14 128.7(7)
C12 C13 C66 116.7(6)
C14 C13 C66 114.1(6)
C15 C14 C13 126.0(6)
C15 C14 N2 109.8(6)
C13 C14 N2 123.4(6)
C16 C15 C14 107.1(7)
C16 C15 H15 126.4
C14 C15 H15 126.4
C15 C16 C17 107.3(7)
C15 C16 H16 126.4
C17 C16 H16 126.4
N2 C17 C16 110.5(6)
N2 C17 C42 125.4(7)
C16 C17 C42 123.3(7)
C23 C18 C19 118.6(7)
C23 C18 C9 118.7(8)
C19 C18 C9 122.6(8)
C20 C19 C18 119.8(9)
C20 C19 C24 116.2(8)
C18 C19 C24 124.0(7)
C21 C20 C19 122.1(9)
C21 C20 H20 119.0
C19 C20 H20 119.0
C22 C21 C20 117.6(8)
C22 C21 C30 121.7(9)
C20 C21 C30 120.7(8)
C21 C22 C23 122.5(9)
C21 C22 H22 118.7
C23 C22 H22 118.7
C22 C23 C18 119.4(8)
C22 C23 C36 116.3(8)
C18 C23 C36 124.2(8)
C25 C24 C29 118.5(10)
C25 C24 C19 121.4(9)
C29 C24 C19 119.7(8)
C24 C25 C26 120.4(11)
C24 C25 H25 119.8
C26 C25 H25 119.8
C25 C26 C27 119.1(10)
C25 C26 H26 120.5
C27 C26 H26 120.5
C28 C27 C26 120.7(12)
C28 C27 H27 119.6
C26 C27 H27 119.6
C27 C28 C29 119.8(12)
C27 C28 H28 120.1
C29 C28 H28 120.1
C28 C29 C24 121.5(9)
C28 C29 H29 119.3
C24 C29 H29 119.3
C35 C30 C31 116.5(9)
C35 C30 C21 122.8(8)
C31 C30 C21 120.7(9)
C30 C31 C32 122.0(12)
C30 C31 H31 119.0
C32 C31 H31 119.0
C33 C32 C31 119.7(12)
C33 C32 H32 120.1
C31 C32 H32 120.1
C34 C33 C32 119.5(10)
C34 C33 H33 120.3
C32 C33 H33 120.3
C33 C34 C35 121.3(11)
C33 C34 H34 119.4
C35 C34 H34 119.4
C30 C35 C34 120.9(10)
C30 C35 H35 119.6
C34 C35 H35 119.6
C41 C36 C37 118.2(10)
C41 C36 C23 120.1(8)
C37 C36 C23 121.3(9)
C38 C37 C36 119.5(10)
C38 C37 H37 120.2
C36 C37 H37 120.2
C39 C38 C37 120.0(11)
C39 C38 H38 120.0
C37 C38 H38 120.0
C40 C39 C38 121.1(12)
C40 C39 H39 119.4
C38 C39 H39 119.4
C39 C40 C41 119.9(11)
C39 C40 H40 120.1
C41 C40 H40 120.1
C36 C41 C40 121.2(10)
C36 C41 H41 119.4
C40 C41 H41 119.4
C47 C42 C43 120.3(7)
C47 C42 C17 116.8(7)
C43 C42 C17 122.6(7)
C42 C43 C44 116.2(8)
C42 C43 C48 125.4(7)
C44 C43 C48 118.3(7)
C45 C44 C43 123.6(8)
C45 C44 H44 118.2
C43 C44 H44 118.2
C44 C45 C46 117.7(7)
C44 C45 C54 122.4(8)
C46 C45 C54 119.7(7)
C47 C46 C45 121.4(8)
C47 C46 H46 119.3
C45 C46 H46 119.3
C46 C47 C42 120.7(7)
C46 C47 C60 117.8(7)
C42 C47 C60 121.2(7)
C53 C48 C49 118.7(8)
C53 C48 C43 120.8(7)
C49 C48 C43 120.2(7)
C48 C49 C50 120.3(8)
C48 C49 H49 119.9
C50 C49 H49 119.9
C51 C50 C49 119.9(9)
C51 C50 H50 120.1
C49 C50 H50 120.1
C50 C51 C52 120.7(9)
C50 C51 H51 119.7
C52 C51 H51 119.7
C51 C52 C53 119.8(9)
C51 C52 H52 120.1
C53 C52 H52 120.1
C48 C53 C52 120.5(8)
C48 C53 H53 119.7
C52 C53 H53 119.7
C59 C54 C55 118.7(9)
C59 C54 C45 122.3(8)
C55 C54 C45 118.8(8)
C54 C55 C56 119.8(10)
C54 C55 H55 120.1
C56 C55 H55 120.1
C57 C56 C55 119.1(10)
C57 C56 H56 120.5
C55 C56 H56 120.5
C58 C57 C56 120.6(10)
C58 C57 H57 119.7
C56 C57 H57 119.7
C57 C58 C59 121.4(11)
C57 C58 H58 119.3
C59 C58 H58 119.3
C54 C59 C58 120.4(11)
C54 C59 H59 119.8
C58 C59 H59 119.8
C61 C60 C65 119.3(8)
C61 C60 C47 122.2(7)
C65 C60 C47 118.5(7)
C60 C61 C62 119.9(8)
C60 C61 H61 120.1
C62 C61 H61 120.1
C63 C62 C61 120.2(8)
C63 C62 H62 119.9
C61 C62 H62 119.9
C64 C63 C62 120.9(8)
C64 C63 H63 119.5
C62 C63 H63 119.5
C63 C64 C65 118.9(9)
C63 C64 H64 120.6
C65 C64 H64 120.6
C60 C65 C64 120.9(8)
C60 C65 H65 119.6
C64 C65 H65 119.6
C73 C66 C67 120.6(7)
C73 C66 C13 119.6(7)
C67 C66 C13 119.6(7)
C69 C67 C66 118.0(8)
C69 C67 C68 119.5(8)
C66 C67 C68 122.5(7)
C67 C68 H68A 109.5
C67 C68 H68B 109.5
H68A C68 H68B 109.5
C67 C68 H68C 109.5
H68A C68 H68C 109.5
H68B C68 H68C 109.5
C70 C69 C67 122.5(9)
C70 C69 H69 118.7
C67 C69 H69 118.7
C72 C70 C69 117.8(8)
C72 C70 C71 121.9(9)
C69 C70 C71 120.3(8)
C70 C71 H71A 109.5
C70 C71 H71B 109.5
H71A C71 H71B 109.5
C70 C71 H71C 109.5
H71A C71 H71C 109.5
H71B C71 H71C 109.5
C70 C72 C73 122.1(9)
C70 C72 H72 118.9
C73 C72 H72 118.9
C66 C73 C72 118.9(8)
C66 C73 C74 122.2(7)
C72 C73 C74 118.9(8)
C73 C74 H74A 109.5
C73 C74 H74B 109.5
H74A C74 H74B 109.5
C73 C74 H74C 109.5
H74A C74 H74C 109.5
H74B C74 H74C 109.5
C2E C1E H1EA 109.5
C2E C1E H1EB 109.5
H1EA C1E H1EB 109.5
C2E C1E H1EC 109.5
H1EA C1E H1EC 109.5
H1EB C1E H1EC 109.5
O1E C2E C1E 97.4(15)
O1E C2E H2EA 112.3
C1E C2E H2EA 112.3
O1E C2E H2EB 112.3
C1E C2E H2EB 112.3
H2EA C2E H2EB 109.9
C3E O1E C2E 103.7(12)
O1E C3E C4E 106.8(15)
O1E C3E H3EA 110.4
C4E C3E H3EA 110.4
O1E C3E H3EB 110.4
C4E C3E H3EB 110.4
H3EA C3E H3EB 108.6
C3E C4E H4EA 109.5
C3E C4E H4EB 109.5
H4EA C4E H4EB 109.5
C3E C4E H4EC 109.5
H4EA C4E H4EC 109.5
H4EB C4E H4EC 109.5

loop_
_geom_bond_atom_site_label_1
_geom_bond_atom_site_label_2
_geom_bond_distance
Co1 N6 1.898(7)
Co1 N3 1.943(7)
Co1 N2 1.966(6)
Co1 N1 1.979(6)
N1 C9 1.328(9)
N1 C12 1.411(9)
N2 C17 1.343(9)
N2 C14 1.404(9)
N3 N4 1.285(9)
N3 C1 1.491(10)
N4 N5 1.329(10)
N5 N6 1.335(10)
N6 C5 1.470(11)
C1 C3 1.477(11)
C1 C4 1.521(12)
C1 C2 1.532(11)
C2 H2A 0.9600
C2 H2B 0.9600
C2 H2C 0.9600
C3 H3A 0.9600
C3 H3B 0.9600
C3 H3C 0.9600
C4 H4A 0.9600
C4 H4B 0.9600
C4 H4C 0.9600
C5 C8 1.483(13)
C5 C6 1.492(13)
C5 C7 1.519(12)
C6 H6A 0.9600
C6 H6B 0.9600
C6 H6C 0.9600
C7 H7A 0.9600
C7 H7B 0.9600
C7 H7C 0.9600
C8 H8A 0.9600
C8 H8B 0.9600
C8 H8C 0.9600
C9 C10 1.425(11)
C9 C18 1.469(11)
C10 C11 1.364(11)
C10 H10 0.9300
C11 C12 1.384(10)
C11 H11 0.9300
C12 C13 1.375(10)
C13 C14 1.398(10)
C13 C66 1.510(10)
C14 C15 1.383(10)
C15 C16 1.358(10)
C15 H15 0.9300
C16 C17 1.407(11)
C16 H16 0.9300
C17 C42 1.469(10)
C18 C23 1.385(12)
C18 C19 1.391(12)
C19 C20 1.384(11)
C19 C24 1.463(13)
C20 C21 1.366(13)
C20 H20 0.9300
C21 C22 1.364(12)
C21 C30 1.470(12)
C22 C23 1.385(11)
C22 H22 0.9300
C23 C36 1.496(13)
C24 C25 1.368(13)
C24 C29 1.401(13)
C25 C26 1.396(15)
C25 H25 0.9300
C26 C27 1.404(17)
C26 H26 0.9300
C27 C28 1.344(15)
C27 H27 0.9300
C28 C29 1.370(14)
C28 H28 0.9300
C29 H29 0.9300
C30 C35 1.369(14)
C30 C31 1.370(14)
C31 C32 1.375(15)
C31 H31 0.9300
C32 C33 1.364(16)
C32 H32 0.9300
C33 C34 1.317(15)
C33 H33 0.9300
C34 C35 1.392(13)
C34 H34 0.9300
C35 H35 0.9300
C36 C41 1.351(13)
C36 C37 1.396(13)
C37 C38 1.366(14)
C37 H37 0.9300
C38 C39 1.362(16)
C38 H38 0.9300
C39 C40 1.315(16)
C39 H39 0.9300
C40 C41 1.381(14)
C40 H40 0.9300
C41 H41 0.9300
C42 C47 1.385(11)
C42 C43 1.403(11)
C43 C44 1.409(11)
C43 C48 1.451(11)
C44 C45 1.373(11)
C44 H44 0.9300
C45 C46 1.375(11)
C45 C54 1.483(11)
C46 C47 1.367(11)
C46 H46 0.9300
C47 C60 1.503(11)
C48 C53 1.372(11)
C48 C49 1.374(12)
C49 C50 1.389(12)
C49 H49 0.9300
C50 C51 1.349(12)
C50 H50 0.9300
C51 C52 1.356(13)
C51 H51 0.9300
C52 C53 1.383(13)
C52 H52 0.9300
C53 H53 0.9300
C54 C59 1.327(13)
C54 C55 1.375(12)
C55 C56 1.394(13)
C55 H55 0.9300
C56 C57 1.345(15)
C56 H56 0.9300
C57 C58 1.299(15)
C57 H57 0.9300
C58 C59 1.383(14)
C58 H58 0.9300
C59 H59 0.9300
C60 C61 1.360(11)
C60 C65 1.379(11)
C61 C62 1.384(12)
C61 H61 0.9300
C62 C63 1.361(12)
C62 H62 0.9300
C63 C64 1.356(12)
C63 H63 0.9300
C64 C65 1.383(12)
C64 H64 0.9300
C65 H65 0.9300
C66 C73 1.363(11)
C66 C67 1.398(11)
C67 C69 1.383(11)
C67 C68 1.487(12)
C68 H68A 0.9600
C68 H68B 0.9600
C68 H68C 0.9600
C69 C70 1.373(13)
C69 H69 0.9300
C70 C72 1.359(12)
C70 C71 1.508(11)
C71 H71A 0.9600
C71 H71B 0.9600
C71 H71C 0.9600
C72 C73 1.397(11)
C72 H72 0.9300
C73 C74 1.498(12)
C74 H74A 0.9600
C74 H74B 0.9600
C74 H74C 0.9600
C1E C2E 1.63(2)
C1E H1EA 0.9600
C1E H1EB 0.9600
C1E H1EC 0.9600
C2E O1E 1.56(2)
C2E H2EA 0.9700
C2E H2EB 0.9700
O1E C3E 1.324(16)
C3E C4E 1.60(2)
C3E H3EA 0.9700
C3E H3EB 0.9700
C4E H4EA 0.9600
C4E H4EB 0.9600
C4E H4EC 0.9600
